data_4320023
loop_
_publ_author_name
'Markus Tesmer'
'Mouhai Shu'
'Heinrich Vahrenkamp'

_publ_section_title
;
 Sulfur-Rich Zinc Chemistry: New Tris(thioimidazolyl)hydroborate Ligands
 and Their Zinc Complex Chemistry Related to the Structure and Function of
 Alcohol Dehydrogenase
;
_journal_name_full 'Inorganic Chemistry'
_journal_page_first 4022
_journal_page_last 4029
_journal_paper_doi 10.1021/ic0101275
_journal_volume 40
_journal_year 2001
_chemical_formula_sum 'C21 H34 B N7 O3 S3 Zn'
_chemical_formula_weight 604.91
_chemical_name_systematic
;
  [Hydro-tris(tert-butyl-thioimidazolyl)borato-zinc-nitrate]
;
_space_group_IT_number 14
_symmetry_cell_setting monoclinic
_symmetry_space_group_name_Hall '-P 2yn'
_symmetry_space_group_name_H-M 'P 1 21/n 1'
_atom_sites_solution_hydrogens geom
_atom_sites_solution_primary direct
_atom_sites_solution_secondary difmap
_audit_creation_method SHELXL-97
_cell_angle_alpha 90.00
_cell_angle_beta 90.098(2)
_cell_angle_gamma 90.00
_cell_formula_units_Z 4
_cell_length_a 11.0436(10)
_cell_length_b 15.8933(14)
_cell_length_c 16.0388(14)
_cell_measurement_temperature 180(2)
_cell_volume 2815.1(4)
_computing_cell_refinement 'Bruker SMART'
_computing_data_collection 'Bruker SMART'
_computing_data_reduction 'Bruker SHELXTL'
_computing_molecular_graphics 'Bruker SHELXTL'
_computing_publication_material 'Bruker SHELXTL'
_computing_structure_refinement 'SHELXL-97 (Sheldrick, 1997)'
_computing_structure_solution 'SHELXS-97 (Sheldrick, 1990)'
_diffrn_ambient_temperature 180(2)
_diffrn_measured_fraction_theta_full 0.997
_diffrn_measured_fraction_theta_max 0.997
_diffrn_measurement_device_type 'CCD area detector'
_diffrn_measurement_method 'phi and omega scans'
_diffrn_radiation_monochromator graphite
_diffrn_radiation_source 'fine-focus sealed tube'
_diffrn_radiation_type MoK\a
_diffrn_radiation_wavelength 0.71073
_diffrn_reflns_av_R_equivalents 0.0814
_diffrn_reflns_av_sigmaI/netI 0.0621
_diffrn_reflns_limit_h_max 12
_diffrn_reflns_limit_h_min -12
_diffrn_reflns_limit_k_max 17
_diffrn_reflns_limit_k_min -17
_diffrn_reflns_limit_l_max 17
_diffrn_reflns_limit_l_min -17
_diffrn_reflns_number 17528
_diffrn_reflns_theta_full 23.33
_diffrn_reflns_theta_max 23.33
_diffrn_reflns_theta_min 1.80
_exptl_absorpt_coefficient_mu 1.131
_exptl_absorpt_correction_T_max 1.000000
_exptl_absorpt_correction_T_min 0.744871
_exptl_absorpt_correction_type SADABS
_exptl_crystal_colour colourless
_exptl_crystal_density_diffrn 1.427
_exptl_crystal_density_method 'not measured'
_exptl_crystal_description isometric
_exptl_crystal_F_000 1264
_exptl_crystal_size_max 0.25
_exptl_crystal_size_mid 0.26
_exptl_crystal_size_min 0.27
_refine_diff_density_max 0.370
_refine_diff_density_min -0.328
_refine_diff_density_rms 0.072
_refine_ls_extinction_method none
_refine_ls_goodness_of_fit_ref 0.953
_refine_ls_hydrogen_treatment mixed
_refine_ls_matrix_type full
_refine_ls_number_parameters 362
_refine_ls_number_reflns 4068
_refine_ls_number_restraints 114
_refine_ls_restrained_S_all 0.940
_refine_ls_R_factor_all 0.0565
_refine_ls_R_factor_gt 0.0385
_refine_ls_shift/su_max 0.233
_refine_ls_shift/su_mean 0.012
_refine_ls_structure_factor_coef Fsqd
_refine_ls_weighting_details 'calc w=1/[\s^2^(Fo^2^)+(0.0492P)^2^+0.0000P] where P=(Fo^2^+2Fc^2^)/3'
_refine_ls_weighting_scheme calc
_refine_ls_wR_factor_gt 0.0826
_refine_ls_wR_factor_ref 0.0895
_reflns_number_gt 3038
_reflns_number_total 4068
_reflns_threshold_expression >2sigma(I)
_cod_data_source_file ic0101275_3.cif
_cod_data_source_block mt5(complex3)
_cod_depositor_comments
;
The following automatic conversions were performed:

'_symmetry_cell_setting' value 'Monoclinic' changed to 'monoclinic'
according to the built-in table from CIF Core dictionary named
'cif_core.dic' version 2.4.1 from 2010-06-29.

Automatic conversion script
Id: cif_fix_values 1646 2011-03-28 12:23:43Z adriana 
;
_cod_database_code 4320023

loop_
_symmetry_equiv_pos_as_xyz
'x, y, z'
'-x+1/2, y+1/2, -z+1/2'
'-x, -y, -z'
'x-1/2, -y-1/2, z-1/2'

loop_
_atom_site_label
_atom_site_type_symbol
_atom_site_fract_x
_atom_site_fract_y
_atom_site_fract_z
_atom_site_U_iso_or_equiv
_atom_site_adp_type
_atom_site_occupancy
_atom_site_symmetry_multiplicity
_atom_site_calc_flag
_atom_site_refinement_flags
_atom_site_disorder_assembly
_atom_site_disorder_group
Zn1 Zn 0.16380(3) 0.07311(2) 0.74873(2) 0.03859(14) Uani 1 1 d . . .
S1 S 0.05612(7) -0.04848(5) 0.78255(5) 0.0374(2) Uani 1 1 d . A .
S2 S 0.32226(7) 0.08906(5) 0.84413(5) 0.0396(2) Uani 1 1 d . A .
S3 S 0.25866(7) 0.04979(5) 0.62006(5) 0.0413(2) Uani 1 1 d . A .
B1 B 0.3546(3) -0.1077(2) 0.7543(2) 0.0381(9) Uani 1 1 d . . .
H1 H 0.4072 -0.1588 0.7568 0.046 Uiso 1 1 calc R . .
N1 N 0.2397(2) -0.13405(15) 0.70507(15) 0.0343(6) Uani 1 1 d . A .
N2 N 0.0642(2) -0.14846(15) 0.64159(15) 0.0339(6) Uani 1 1 d . A .
N3 N 0.3276(2) -0.08388(15) 0.84560(16) 0.0346(6) Uani 1 1 d . A .
N4 N 0.2836(2) -0.02900(16) 0.96725(16) 0.0360(6) Uani 1 1 d . A .
N5 N 0.4292(2) -0.03967(16) 0.70735(15) 0.0335(6) Uani 1 1 d . A .
N6 N 0.5053(2) 0.06796(16) 0.63915(16) 0.0356(6) Uani 1 1 d . A .
C1 C 0.1210(3) -0.11137(19) 0.70729(19) 0.0343(7) Uani 1 1 d . . .
C2 C 0.2548(3) -0.18750(19) 0.6372(2) 0.0391(8) Uani 1 1 d . . .
H2A H 0.3284 -0.2137 0.6210 0.047 Uiso 1 1 calc R A .
C3 C 0.1485(3) -0.1957(2) 0.5987(2) 0.0414(8) Uani 1 1 d . A .
H3A H 0.1333 -0.2283 0.5501 0.050 Uiso 1 1 calc R . .
C4 C -0.0666(3) -0.1392(2) 0.6165(2) 0.0402(8) Uani 1 1 d . . .
C5 C -0.1461(3) -0.1771(2) 0.6833(2) 0.0619(11) Uani 1 1 d . A .
H5A H -0.1341 -0.1466 0.7358 0.093 Uiso 1 1 calc R . .
H5B H -0.1245 -0.2364 0.6912 0.093 Uiso 1 1 calc R . .
H5C H -0.2311 -0.1730 0.6663 0.093 Uiso 1 1 calc R . .
C6 C -0.0949(3) -0.0466(2) 0.6020(2) 0.0522(9) Uani 1 1 d . A .
H6A H -0.0846 -0.0155 0.6543 0.078 Uiso 1 1 calc R . .
H6B H -0.1786 -0.0408 0.5825 0.078 Uiso 1 1 calc R . .
H6C H -0.0397 -0.0239 0.5598 0.078 Uiso 1 1 calc R . .
C7 C -0.0850(3) -0.1863(2) 0.5348(2) 0.0587(10) Uani 1 1 d . A .
H7A H -0.0673 -0.2461 0.5431 0.088 Uiso 1 1 calc R . .
H7B H -0.0305 -0.1633 0.4923 0.088 Uiso 1 1 calc R . .
H7C H -0.1691 -0.1797 0.5163 0.088 Uiso 1 1 calc R . .
C8 C 0.3098(3) -0.01071(19) 0.8868(2) 0.0351(8) Uani 1 1 d . . .
C9 C 0.3115(3) -0.1485(2) 0.9022(2) 0.0400(8) Uani 1 1 d . . .
H9A H 0.3192 -0.2068 0.8903 0.048 Uiso 1 1 calc R A .
C10 C 0.2836(3) -0.1155(2) 0.9762(2) 0.0405(8) Uani 1 1 d . A .
H10A H 0.2668 -0.1459 1.0259 0.049 Uiso 1 1 calc R . .
C11 C 0.2565(3) 0.0322(2) 1.0369(2) 0.0428(8) Uani 1 1 d . . .
C12 C 0.1460(3) 0.0846(2) 1.0138(2) 0.0532(10) Uani 1 1 d . A .
H12A H 0.1632 0.1171 0.9633 0.080 Uiso 1 1 calc R . .
H12B H 0.1268 0.1231 1.0597 0.080 Uiso 1 1 calc R . .
H12C H 0.0769 0.0473 1.0037 0.080 Uiso 1 1 calc R . .
C13 C 0.2295(3) -0.0180(2) 1.1161(2) 0.0546(10) Uani 1 1 d . A .
H13A H 0.1578 -0.0531 1.1071 0.082 Uiso 1 1 calc R . .
H13B H 0.2144 0.0210 1.1624 0.082 Uiso 1 1 calc R . .
H13C H 0.2990 -0.0538 1.1297 0.082 Uiso 1 1 calc R . .
C14 C 0.3693(3) 0.0869(2) 1.0520(2) 0.0506(9) Uani 1 1 d . A .
H14A H 0.3868 0.1197 1.0017 0.076 Uiso 1 1 calc R . .
H14B H 0.4386 0.0506 1.0650 0.076 Uiso 1 1 calc R . .
H14C H 0.3544 0.1251 1.0988 0.076 Uiso 1 1 calc R . .
C15 C 0.4014(3) 0.02582(19) 0.65669(19) 0.0342(7) Uani 1 1 d . . .
C16 C 0.5540(3) -0.0378(2) 0.7198(2) 0.0423(8) Uani 1 1 d . . .
H16A H 0.5992 -0.0769 0.7521 0.051 Uiso 1 1 calc R A .
C17 C 0.5994(3) 0.0273(2) 0.6792(2) 0.0413(8) Uani 1 1 d . A .
H17A H 0.6823 0.0433 0.6779 0.050 Uiso 1 1 calc R . .
C18 C 0.5194(3) 0.1475(2) 0.5894(2) 0.0428(8) Uani 1 1 d . . .
C19 C 0.4765(3) 0.1325(2) 0.5002(2) 0.0568(10) Uani 1 1 d . A .
H19A H 0.5250 0.0877 0.4749 0.085 Uiso 1 1 calc R . .
H19B H 0.4858 0.1843 0.4677 0.085 Uiso 1 1 calc R . .
H19C H 0.3911 0.1158 0.5006 0.085 Uiso 1 1 calc R . .
C20 C 0.6528(3) 0.1720(2) 0.5872(2) 0.0560(10) Uani 1 1 d . A .
H20A H 0.6816 0.1824 0.6441 0.084 Uiso 1 1 calc R . .
H20B H 0.6628 0.2232 0.5538 0.084 Uiso 1 1 calc R . .
H20C H 0.6999 0.1262 0.5623 0.084 Uiso 1 1 calc R . .
C21 C 0.4481(3) 0.2173(2) 0.6333(3) 0.0614(11) Uani 1 1 d . A .
H21A H 0.4792 0.2245 0.6901 0.092 Uiso 1 1 calc R . .
H21B H 0.3623 0.2019 0.6354 0.092 Uiso 1 1 calc R . .
H21C H 0.4574 0.2701 0.6024 0.092 Uiso 1 1 calc R . .
N7 N -0.0226(16) 0.1845(12) 0.7582(9) 0.052(3) Uani 0.712(13) 1 d PU A 1
O1 O 0.0523(5) 0.1626(2) 0.7038(3) 0.0526(19) Uani 0.712(13) 1 d PU A 1
O2 O -0.1116(18) 0.2321(11) 0.7388(16) 0.084(4) Uani 0.712(13) 1 d PU A 1
O3 O -0.0049(7) 0.1653(3) 0.8316(4) 0.0714(17) Uani 0.712(13) 1 d PU A 1
N7A N -0.038(5) 0.177(3) 0.739(3) 0.060(7) Uani 0.288(13) 1 d PU A 2
O1A O 0.0525(11) 0.1654(7) 0.7923(11) 0.055(4) Uani 0.288(13) 1 d PU A 2
O2A O -0.128(4) 0.209(3) 0.753(4) 0.080(8) Uani 0.288(13) 1 d PU A 2
O3A O -0.0239(16) 0.1479(7) 0.6679(9) 0.077(5) Uani 0.288(13) 1 d PU A 2

loop_
_atom_site_aniso_label
_atom_site_aniso_U_11
_atom_site_aniso_U_22
_atom_site_aniso_U_33
_atom_site_aniso_U_23
_atom_site_aniso_U_13
_atom_site_aniso_U_12
Zn1 0.0369(2) 0.0291(2) 0.0498(3) -0.00050(18) -0.00333(17) 0.00428(16)
S1 0.0382(4) 0.0332(5) 0.0408(5) -0.0045(4) 0.0041(4) 0.0008(3)
S2 0.0440(5) 0.0288(5) 0.0460(5) -0.0007(4) -0.0048(4) -0.0013(3)
S3 0.0314(4) 0.0458(5) 0.0466(5) 0.0092(4) -0.0065(4) 0.0011(4)
B1 0.037(2) 0.027(2) 0.051(3) 0.0007(18) -0.0037(18) 0.0072(16)
N1 0.0358(15) 0.0276(15) 0.0394(16) -0.0026(12) -0.0022(12) 0.0030(11)
N2 0.0351(14) 0.0281(14) 0.0386(16) -0.0036(12) -0.0041(12) -0.0025(11)
N3 0.0381(14) 0.0271(16) 0.0385(16) 0.0018(13) -0.0074(12) 0.0015(11)
N4 0.0350(14) 0.0361(17) 0.0370(17) -0.0011(13) -0.0037(12) 0.0007(11)
N5 0.0269(13) 0.0350(16) 0.0384(16) -0.0019(13) -0.0033(11) 0.0040(11)
N6 0.0300(13) 0.0367(16) 0.0403(16) -0.0026(13) 0.0008(12) -0.0001(12)
C1 0.0393(18) 0.0231(17) 0.040(2) 0.0030(15) 0.0018(15) -0.0017(14)
C2 0.0383(18) 0.0307(19) 0.048(2) -0.0094(16) 0.0009(16) 0.0048(14)
C3 0.044(2) 0.036(2) 0.043(2) -0.0145(16) -0.0015(16) 0.0020(15)
C4 0.0348(17) 0.038(2) 0.047(2) -0.0025(16) -0.0056(15) -0.0033(15)
C5 0.045(2) 0.063(3) 0.078(3) 0.006(2) 0.0030(19) -0.0158(18)
C6 0.046(2) 0.051(2) 0.060(2) 0.0036(19) -0.0112(17) 0.0075(17)
C7 0.052(2) 0.055(2) 0.069(3) -0.019(2) -0.0202(19) 0.0039(18)
C8 0.0303(16) 0.034(2) 0.041(2) 0.0004(16) -0.0079(14) 0.0000(13)
C9 0.0483(19) 0.0292(19) 0.042(2) 0.0035(16) -0.0063(16) 0.0001(15)
C10 0.0437(19) 0.036(2) 0.042(2) 0.0068(17) -0.0036(16) -0.0009(15)
C11 0.0443(19) 0.042(2) 0.042(2) -0.0087(17) -0.0004(16) -0.0010(16)
C12 0.0412(19) 0.052(2) 0.066(3) -0.0109(19) 0.0038(17) 0.0075(17)
C13 0.053(2) 0.066(3) 0.045(2) -0.0050(19) 0.0065(18) -0.0030(18)
C14 0.048(2) 0.060(3) 0.044(2) -0.0078(18) -0.0063(17) -0.0084(17)
C15 0.0327(17) 0.0334(19) 0.0364(19) -0.0033(15) -0.0018(14) 0.0011(14)
C16 0.0348(18) 0.049(2) 0.043(2) -0.0027(17) -0.0091(15) 0.0093(16)
C17 0.0295(17) 0.046(2) 0.048(2) 0.0027(17) -0.0009(15) 0.0035(15)
C18 0.0413(18) 0.0343(19) 0.053(2) 0.0005(17) 0.0034(16) -0.0009(15)
C19 0.056(2) 0.058(3) 0.056(2) 0.014(2) -0.0008(18) -0.0100(18)
C20 0.045(2) 0.049(2) 0.074(3) 0.000(2) 0.0057(18) -0.0074(17)
C21 0.057(2) 0.032(2) 0.095(3) -0.005(2) 0.010(2) -0.0006(17)
N7 0.040(6) 0.031(4) 0.084(7) -0.008(5) 0.001(5) -0.008(3)
O1 0.055(3) 0.038(2) 0.065(4) 0.000(2) 0.003(3) 0.0155(19)
O2 0.041(5) 0.043(7) 0.170(11) -0.001(5) -0.010(6) 0.013(4)
O3 0.070(4) 0.063(3) 0.081(4) -0.001(3) 0.016(3) -0.004(2)
N7A 0.043(11) 0.049(14) 0.089(11) -0.010(10) -0.015(8) 0.007(10)
O1A 0.030(6) 0.052(6) 0.082(11) -0.016(6) -0.009(7) 0.006(5)
O2A 0.039(12) 0.05(2) 0.146(16) 0.009(15) 0.003(10) 0.018(13)
O3A 0.080(10) 0.069(7) 0.084(8) -0.013(6) -0.018(7) 0.022(6)

loop_
_atom_type_symbol
_atom_type_description
_atom_type_scat_dispersion_real
_atom_type_scat_dispersion_imag
_atom_type_scat_source
C C 0.0033 0.0016 'International Tables Vol C Tables 4.2.6.8 and 6.1.1.4'
H H 0.0000 0.0000 'International Tables Vol C Tables 4.2.6.8 and 6.1.1.4'
B B 0.0013 0.0007 'International Tables Vol C Tables 4.2.6.8 and 6.1.1.4'
N N 0.0061 0.0033 'International Tables Vol C Tables 4.2.6.8 and 6.1.1.4'
O O 0.0106 0.0060 'International Tables Vol C Tables 4.2.6.8 and 6.1.1.4'
S S 0.1246 0.1234 'International Tables Vol C Tables 4.2.6.8 and 6.1.1.4'
Zn Zn 0.2839 1.4301 'International Tables Vol C Tables 4.2.6.8 and 6.1.1.4'

loop_
_geom_angle_atom_site_label_1
_geom_angle_atom_site_label_2
_geom_angle_atom_site_label_3
_geom_angle
_geom_angle_site_symmetry_1
_geom_angle_site_symmetry_3
_geom_angle_publ_flag
O1 Zn1 O1A 41.0(5) . . ?
O1 Zn1 S1 110.89(15) . . ?
O1A Zn1 S1 102.0(4) . . ?
O1 Zn1 S2 127.92(17) . . ?
O1A Zn1 S2 98.6(3) . . ?
S1 Zn1 S2 108.61(3) . . ?
O1 Zn1 S3 94.04(12) . . ?
O1A Zn1 S3 133.3(5) . . ?
S1 Zn1 S3 107.59(3) . . ?
S2 Zn1 S3 104.96(3) . . ?
C1 S1 Zn1 96.01(10) . . ?
C8 S2 Zn1 95.72(10) . . ?
C15 S3 Zn1 98.31(11) . . ?
N3 B1 N1 113.0(2) . . ?
N3 B1 N5 113.2(3) . . ?
N1 B1 N5 112.1(3) . . ?
C1 N1 C2 107.4(2) . . ?
C1 N1 B1 134.6(3) . . ?
C2 N1 B1 117.7(2) . . ?
C1 N2 C3 108.2(2) . . ?
C1 N2 C4 127.3(2) . . ?
C3 N2 C4 124.5(3) . . ?
C8 N3 C9 107.4(3) . . ?
C8 N3 B1 134.7(3) . . ?
C9 N3 B1 117.8(3) . . ?
C8 N4 C10 108.2(3) . . ?
C8 N4 C11 127.5(3) . . ?
C10 N4 C11 124.3(3) . . ?
C15 N5 C16 107.0(3) . . ?
C15 N5 B1 134.7(2) . . ?
C16 N5 B1 118.1(3) . . ?
C15 N6 C17 107.9(3) . . ?
C15 N6 C18 127.8(2) . . ?
C17 N6 C18 124.2(3) . . ?
N2 C1 N1 108.0(3) . . ?
N2 C1 S1 127.0(2) . . ?
N1 C1 S1 125.0(2) . . ?
C3 C2 N1 108.4(3) . . ?
C2 C3 N2 108.1(3) . . ?
N2 C4 C5 109.2(3) . . ?
N2 C4 C6 109.4(2) . . ?
C5 C4 C6 112.0(3) . . ?
N2 C4 C7 108.0(3) . . ?
C5 C4 C7 109.7(3) . . ?
C6 C4 C7 108.5(3) . . ?
N3 C8 N4 108.2(3) . . ?
N3 C8 S2 125.6(2) . . ?
N4 C8 S2 126.1(2) . . ?
C10 C9 N3 108.8(3) . . ?
C9 C10 N4 107.4(3) . . ?
N4 C11 C12 109.3(3) . . ?
N4 C11 C13 108.5(3) . . ?
C12 C11 C13 109.2(3) . . ?
N4 C11 C14 108.6(3) . . ?
C12 C11 C14 112.2(3) . . ?
C13 C11 C14 108.9(3) . . ?
N5 C15 N6 108.1(2) . . ?
N5 C15 S3 125.5(2) . . ?
N6 C15 S3 126.4(2) . . ?
C17 C16 N5 108.9(3) . . ?
C16 C17 N6 108.0(3) . . ?
N6 C18 C20 109.1(3) . . ?
N6 C18 C19 109.5(3) . . ?
C20 C18 C19 108.5(3) . . ?
N6 C18 C21 108.1(3) . . ?
C20 C18 C21 108.9(3) . . ?
C19 C18 C21 112.7(3) . . ?
O1 N7 O3 119.5(15) . . ?
O1 N7 O2 120.2(17) . . ?
O3 N7 O2 120.1(19) . . ?
N7 O1 Zn1 110.5(8) . . ?
O2A N7A O1A 126(5) . . ?
O2A N7A O3A 117(5) . . ?
O1A N7A O3A 117(4) . . ?
N7A O1A Zn1 109(2) . . ?

loop_
_geom_bond_atom_site_label_1
_geom_bond_atom_site_label_2
_geom_bond_distance
_geom_bond_site_symmetry_2
_geom_bond_publ_flag
Zn1 O1 2.014(4) . ?
Zn1 O1A 2.037(12) . ?
Zn1 S1 2.3336(9) . ?
Zn1 S2 2.3363(9) . ?
Zn1 S3 2.3455(10) . ?
S1 C1 1.724(3) . ?
S2 C8 1.733(3) . ?
S3 C15 1.724(3) . ?
B1 N3 1.542(4) . ?
B1 N1 1.551(4) . ?
B1 N5 1.555(4) . ?
N1 C1 1.360(4) . ?
N1 C2 1.391(4) . ?
N2 C1 1.360(4) . ?
N2 C3 1.380(4) . ?
N2 C4 1.506(4) . ?
N3 C8 1.352(4) . ?
N3 C9 1.382(4) . ?
N4 C8 1.355(4) . ?
N4 C10 1.383(4) . ?
N4 C11 1.512(4) . ?
N5 C15 1.356(4) . ?
N5 C16 1.393(4) . ?
N6 C15 1.359(4) . ?
N6 C17 1.381(4) . ?
N6 C18 1.504(4) . ?
C2 C3 1.332(4) . ?
C4 C5 1.513(5) . ?
C4 C6 1.522(5) . ?
C4 C7 1.522(5) . ?
C9 C10 1.334(4) . ?
C11 C12 1.523(4) . ?
C11 C13 1.529(5) . ?
C11 C14 1.537(4) . ?
C16 C17 1.320(5) . ?
C18 C20 1.524(4) . ?
C18 C19 1.525(5) . ?
C18 C21 1.531(5) . ?
N7 O1 1.253(18) . ?
N7 O3 1.232(14) . ?
N7 O2 1.28(3) . ?
N7A O2A 1.14(8) . ?
N7A O1A 1.33(4) . ?
N7A O3A 1.24(5) . ?
